data_1518558
loop_
_publ_author_name
'Endo, Manami'
'Nakane, Yuta'
'Takahashi, Kiyonori'
'Hoshino, Norihisa'
'Takeda, Takashi'
'Noro, Shin-Ichiro'
'Nakamura, Takayoshi'
'Akutagawa, Tomoyuki'

_publ_section_title
;
 Mesophases and Ionic Conductivities of Simple Organic Salts of
 M(m-Iodobenzoate) (M = Li(+), Na(+), K(+), Rb(+), and Cs(+)).
;
_journal_issue 4
_journal_name_full 'The journal of physical chemistry. B'
_journal_page_first 1768
_journal_page_last 1777
_journal_paper_doi 10.1021/jp5112026
_journal_volume 119
_journal_year 2015
_chemical_formula_moiety 'C7 H6 I Na O3'
_chemical_formula_sum 'C7 H6 I Na O3'
_chemical_formula_weight 288.02
_space_group_crystal_system triclinic
_space_group_IT_number 2
_space_group_name_Hall '-P 1'
_space_group_name_H-M_alt 'P -1'
_symmetry_space_group_name_Hall '-P 1'
_symmetry_space_group_name_H-M 'P -1'
_atom_sites_solution_hydrogens geom
_atom_sites_solution_primary direct
_atom_sites_solution_secondary difmap
_cell_angle_alpha 84.1100(13)
_cell_angle_beta 82.7110(11)
_cell_angle_gamma 89.6110(14)
_cell_formula_units_Z 4
_cell_length_a 6.86202(14)
_cell_length_b 7.02675(17)
_cell_length_c 18.4262(3)
_cell_measurement_reflns_used 7128
_cell_measurement_temperature 107
_cell_measurement_theta_max 68.15
_cell_measurement_theta_min 4.87
_cell_volume 876.62(3)
_computing_cell_refinement 'RAPID AUTO'
_computing_data_collection 'RAPID AUTO (Rigaku, ????)'
_computing_data_reduction 'RAPID AUTO'
_computing_molecular_graphics 'CrystalStructure 4.1'
_computing_publication_material 'CrystalStructure 4.1 (Rigaku, 2014)'
_computing_structure_refinement 'SHELXL97 (Sheldrick, 2008)'
_computing_structure_solution 'Il Milione (Burla, et al., 2007)'
_diffrn_ambient_temperature 107
_diffrn_detector_area_resol_mean 10.000
_diffrn_measured_fraction_theta_full 0.979
_diffrn_measured_fraction_theta_max 0.979
_diffrn_measurement_device_type 'Rigaku R-AXIS RAPID'
_diffrn_measurement_method \w
_diffrn_radiation_type 'Cu K\a'
_diffrn_radiation_wavelength 1.54187
_diffrn_reflns_av_R_equivalents 0.1687
_diffrn_reflns_Laue_measured_fraction_full 0.000
_diffrn_reflns_Laue_measured_fraction_max 0.000
_diffrn_reflns_limit_h_max 8
_diffrn_reflns_limit_h_min -8
_diffrn_reflns_limit_k_max 8
_diffrn_reflns_limit_k_min -8
_diffrn_reflns_limit_l_max 21
_diffrn_reflns_limit_l_min -22
_diffrn_reflns_number 10111
_diffrn_reflns_point_group_measured_fraction_full 0.000
_diffrn_reflns_point_group_measured_fraction_max 0.000
_diffrn_reflns_theta_full 68.220
_diffrn_reflns_theta_max 68.220
_diffrn_reflns_theta_min 4.865
_diffrn_standards_number 0
_exptl_absorpt_coefficient_mu 28.915
_exptl_absorpt_correction_T_max 0.485
_exptl_absorpt_correction_T_min 0.245
_exptl_absorpt_correction_type multi-scan
_exptl_absorpt_process_details 'ABSCOR (Rigaku, 1995)'
_exptl_crystal_colour colorless
_exptl_crystal_density_diffrn 2.182
_exptl_crystal_density_method 'not measured'
_exptl_crystal_description platelet
_exptl_crystal_F_000 544.00
_exptl_crystal_size_max 0.110
_exptl_crystal_size_mid 0.100
_exptl_crystal_size_min 0.025
_refine_diff_density_max 2.78
_refine_diff_density_min -1.72
_refine_ls_extinction_method none
_refine_ls_goodness_of_fit_ref 0.993
_refine_ls_hydrogen_treatment constr
_refine_ls_number_parameters 217
_refine_ls_number_reflns 3149
_refine_ls_number_restraints 0
_refine_ls_R_factor_all 0.0962
_refine_ls_R_factor_gt 0.0825
_refine_ls_shift/su_max 0.000
_refine_ls_structure_factor_coef Fsqd
_refine_ls_weighting_details 'w = 1/[\s^2^(Fo^2^)+(0.0862P)^2^+0.0000P] where P=(Fo^2^+2Fc^2^)/3'
_refine_ls_weighting_scheme calc
_refine_ls_wR_factor_gt 0.1940
_refine_ls_wR_factor_ref 0.2141
_reflns_number_gt 2226
_reflns_number_total 3149
_reflns_threshold_expression F^2^>2.0\s(F^2^)
_cod_data_source_file jp5112026_si_002.cif
_cod_data_source_block 131227-NaIBA
_cod_depositor_comments 'Adding full bibliography for 1518557--1518561.cif.'
_cod_database_code 1518558

loop_
_symmetry_equiv_pos_site_id
_space_group_symop_operation_xyz
1 +X,+Y,+Z
2 -X,-Y,-Z

loop_
_atom_site_label
_atom_site_type_symbol
_atom_site_fract_x
_atom_site_fract_y
_atom_site_fract_z
_atom_site_U_iso_or_equiv
_atom_site_adp_type
_atom_site_occupancy
_atom_site_site_symmetry_multiplicity
_atom_site_calc_flag
_atom_site_refinement_flags
I1 I 0.47651(11) 0.27115(10) 0.42612(3) 0.0512(3) Uani 1 2 d .
I2 I 0.90645(11) 0.23121(11) -0.43219(3) 0.0556(3) Uani 1 2 d .
Na1 Na 0.7585(5) 0.3721(4) -0.00936(16) 0.0320(8) Uani 1 2 d .
Na2 Na 0.7222(5) -0.1295(5) 0.00231(17) 0.0333(8) Uani 1 2 d .
O1 O 0.6302(9) 0.3415(9) 0.1234(4) 0.0337(15) Uani 1 2 d .
O2 O 0.3574(10) 0.3577(8) 0.0718(3) 0.0397(16) Uani 1 2 d .
O3 O 0.5825(10) 0.1385(8) -0.0750(3) 0.0357(15) Uani 1 2 d .
O4 O 0.8870(11) 0.1568(10) -0.1333(4) 0.0449(18) Uani 1 2 d .
O5 O 0.8869(8) 0.0906(8) 0.0653(3) 0.0300(13) Uani 1 2 d .
O6 O 1.1125(8) 0.3788(8) -0.0718(3) 0.0307(13) Uani 1 2 d .
C1 C 0.4440(14) 0.3433(11) 0.1280(5) 0.030(2) Uani 1 2 d .
C2 C 0.3318(12) 0.3243(11) 0.2025(4) 0.0275(18) Uani 1 2 d .
C3 C 0.4229(12) 0.3105(11) 0.2642(4) 0.0261(18) Uani 1 2 d .
C4 C 0.3212(14) 0.2939(13) 0.3351(5) 0.035(2) Uani 1 2 d .
C5 C 0.1257(15) 0.2907(15) 0.3415(5) 0.045(3) Uani 1 2 d .
C6 C 0.0219(16) 0.3054(17) 0.2809(6) 0.045(3) Uani 1 2 d .
C7 C 0.1237(15) 0.3201(14) 0.2099(5) 0.042(2) Uani 1 2 d .
C8 C 0.6996(15) 0.1540(12) -0.1332(5) 0.032(2) Uani 1 2 d .
C9 C 0.6250(13) 0.1730(12) -0.2057(4) 0.0286(19) Uani 1 2 d .
C10 C 0.7618(14) 0.1902(12) -0.2698(5) 0.035(2) Uani 1 2 d .
C11 C 0.6985(15) 0.2070(13) -0.3386(5) 0.041(2) Uani 1 2 d .
C12 C 0.4970(14) 0.2053(16) -0.3442(5) 0.047(3) Uani 1 2 d .
C13 C 0.3625(14) 0.1902(14) -0.2807(5) 0.034(2) Uani 1 2 d .
C14 C 0.4248(13) 0.1704(13) -0.2131(5) 0.032(2) Uani 1 2 d .
H3 H 0.56247 0.31212 0.25877 0.0313 Uiso 1 2 calc R
H5 H 0.0541 0.27787 0.3894 0.0537 Uiso 1 2 calc R
H6 H -0.11772 0.30539 0.28792 0.0546 Uiso 1 2 calc R
H7 H 0.05569 0.3271 0.16788 0.0509 Uiso 1 2 calc R
H10 H 0.89849 0.19029 -0.26585 0.0421 Uiso 1 2 calc R
H12 H 0.45242 0.21441 -0.39122 0.0568 Uiso 1 2 calc R
H13 H 0.22573 0.19386 -0.2846 0.0411 Uiso 1 2 calc R
H14 H 0.33084 0.15447 -0.17033 0.0388 Uiso 1 2 calc R

loop_
_atom_site_aniso_label
_atom_site_aniso_U_11
_atom_site_aniso_U_22
_atom_site_aniso_U_33
_atom_site_aniso_U_12
_atom_site_aniso_U_13
_atom_site_aniso_U_23
I1 0.0600(6) 0.0784(6) 0.0160(4) 0.0063(4) -0.0080(3) -0.0056(4)
I2 0.0521(5) 0.0865(7) 0.0226(5) 0.0033(4) 0.0158(3) -0.0049(4)
Na1 0.043(2) 0.0389(19) 0.0150(16) 0.0092(15) -0.0043(14) -0.0045(13)
Na2 0.048(2) 0.0332(18) 0.0214(18) 0.0045(15) -0.0111(16) -0.0066(14)
O1 0.028(3) 0.035(3) 0.036(4) 0.001(3) 0.008(3) -0.006(3)
O2 0.066(4) 0.035(3) 0.021(3) 0.006(3) -0.015(3) -0.006(3)
O3 0.054(4) 0.039(3) 0.017(3) 0.011(3) -0.013(3) -0.008(3)
O4 0.045(4) 0.052(4) 0.042(4) 0.005(3) -0.026(3) -0.005(3)
O5 0.038(3) 0.036(3) 0.016(3) 0.004(3) -0.000(2) -0.007(2)
O6 0.034(3) 0.032(3) 0.025(3) 0.006(2) -0.001(3) -0.006(2)
C1 0.046(6) 0.024(4) 0.020(4) 0.002(4) -0.003(4) -0.006(3)
C2 0.023(4) 0.037(5) 0.022(4) 0.004(3) -0.002(3) -0.001(3)
C3 0.020(4) 0.032(4) 0.023(4) -0.010(3) 0.010(3) 0.000(3)
C4 0.035(5) 0.049(6) 0.020(4) -0.000(4) -0.000(4) -0.009(4)
C5 0.034(6) 0.074(7) 0.021(5) -0.001(5) 0.008(4) 0.008(5)
C6 0.024(5) 0.077(8) 0.037(6) 0.014(5) 0.001(4) -0.017(5)
C7 0.043(6) 0.052(6) 0.033(6) 0.011(5) -0.006(4) -0.011(5)
C8 0.057(6) 0.022(4) 0.020(5) 0.004(4) -0.008(4) -0.010(3)
C9 0.036(5) 0.037(5) 0.014(4) 0.014(4) -0.000(3) -0.011(3)
C10 0.039(5) 0.042(5) 0.024(5) 0.010(4) 0.004(4) -0.010(4)
C11 0.054(6) 0.054(6) 0.013(4) 0.010(5) 0.004(4) -0.000(4)
C12 0.035(6) 0.087(8) 0.022(5) 0.006(5) -0.011(4) -0.006(5)
C13 0.018(5) 0.064(7) 0.024(5) 0.001(4) -0.002(4) -0.021(4)
C14 0.023(4) 0.049(5) 0.022(5) 0.002(4) 0.003(3) -0.000(4)

loop_
_atom_type_symbol
_atom_type_description
_atom_type_scat_dispersion_real
_atom_type_scat_dispersion_imag
_atom_type_scat_source
C C 0.0181 0.0091
;
International Tables for Crystallography
(Vol. C, Tables 4.2.6.8 and 6.1.1.4)
;
H H 0.0000 0.0000
;
International Tables for Crystallography
(Vol. C, Table 6.1.1.4)
;
O O 0.0492 0.0322
;
International Tables for Crystallography
(Vol. C, Tables 4.2.6.8 and 6.1.1.4)
;
I I -0.3257 6.8362
;
International Tables for Crystallography
(Vol. C, Tables 4.2.6.8 and 6.1.1.4)
;
Na Na 0.1353 0.1239
;
International Tables for Crystallography
(Vol. C, Tables 4.2.6.8 and 6.1.1.4)
;

loop_
_geom_angle_atom_site_label_1
_geom_angle_atom_site_label_2
_geom_angle_atom_site_label_3
_geom_angle
_geom_angle_publ_flag
_geom_angle_site_symmetry_1
_geom_angle_site_symmetry_3
Na2 Na1 Na2 170.00(12) yes . 1_565
Na2 Na1 O1 86.49(17) yes . .
Na2 Na1 O2 140.4(2) yes . 2_665
Na2 Na1 O3 45.34(15) yes . .
Na2 Na1 O5 42.91(15) yes . .
Na2 Na1 O6 93.56(16) yes . .
Na2 Na1 O6 135.42(17) yes . 2_765
Na2 Na1 O1 85.13(17) yes 1_565 .
Na2 Na1 O2 40.33(17) yes 1_565 2_665
Na2 Na1 O3 133.78(19) yes 1_565 .
Na2 Na1 O5 136.09(18) yes 1_565 .
Na2 Na1 O6 95.99(16) yes 1_565 .
Na2 Na1 O6 43.26(14) yes 1_565 2_765
O1 Na1 O2 112.1(2) yes . 2_665
O1 Na1 O3 110.1(2) yes . .
O1 Na1 O5 65.2(2) yes . .
O1 Na1 O6 129.8(2) yes . .
O1 Na1 O6 62.7(2) yes . 2_765
O2 Na1 O3 95.0(2) yes 2_665 .
O2 Na1 O5 176.3(2) yes 2_665 .
O2 Na1 O6 99.4(2) yes 2_665 .
O2 Na1 O6 83.4(2) yes 2_665 2_765
O3 Na1 O5 88.2(2) yes . .
O3 Na1 O6 104.8(2) yes . .
O3 Na1 O6 170.9(2) yes . 2_765
O5 Na1 O6 81.30(19) yes . .
O5 Na1 O6 93.1(2) yes . 2_765
O6 Na1 O6 84.3(2) yes . 2_765
Na1 Na2 Na1 170.00(12) yes 1_545 .
Na1 Na2 Na2 123.77(13) yes 1_545 2_655
Na1 Na2 O2 40.06(16) yes 1_545 2_655
Na1 Na2 O3 133.13(19) yes 1_545 .
Na1 Na2 O3 96.40(18) yes 1_545 2_655
Na1 Na2 O5 133.71(19) yes 1_545 .
Na1 Na2 O6 48.31(16) yes 1_545 2_755
Na1 Na2 Na2 63.26(9) yes . 2_655
Na1 Na2 O2 137.26(19) yes . 2_655
Na1 Na2 O3 46.06(16) yes . .
Na1 Na2 O3 93.47(18) yes . 2_655
Na1 Na2 O5 45.52(15) yes . .
Na1 Na2 O6 131.3(2) yes . 2_755
Na2 Na2 O2 95.7(2) yes 2_655 2_655
Na2 Na2 O3 41.00(15) yes 2_655 .
Na2 Na2 O3 44.73(16) yes 2_655 2_655
Na2 Na2 O5 96.80(18) yes 2_655 .
Na2 Na2 O6 144.07(18) yes 2_655 2_755
O2 Na2 O3 93.1(2) yes 2_655 .
O2 Na2 O3 95.4(3) yes 2_655 2_655
O2 Na2 O5 165.5(3) yes 2_655 .
O2 Na2 O6 88.1(2) yes 2_655 2_755
O3 Na2 O3 85.7(2) yes . 2_655
O3 Na2 O5 91.6(2) yes . .
O3 Na2 O6 174.6(2) yes . 2_755
O3 Na2 O5 98.6(2) yes 2_655 .
O3 Na2 O6 99.4(2) yes 2_655 2_755
O5 Na2 O6 86.0(2) yes . 2_755
Na1 O1 C1 107.1(5) yes . .
Na1 O2 Na2 99.6(3) yes 2_665 2_655
Na1 O2 C1 129.2(5) yes 2_665 .
Na2 O2 C1 131.2(5) yes 2_655 .
Na1 O3 Na2 88.6(2) yes . .
Na1 O3 Na2 99.1(2) yes . 2_655
Na1 O3 C8 96.3(6) yes . .
Na2 O3 Na2 94.3(2) yes . 2_655
Na2 O3 C8 103.6(5) yes . .
Na2 O3 C8 156.7(7) yes 2_655 .
Na1 O5 Na2 91.6(2) yes . .
Na1 O6 Na1 95.7(2) yes . 2_765
Na1 O6 Na2 105.1(2) yes . 2_755
Na1 O6 Na2 88.4(2) yes 2_765 2_755
O1 C1 O2 121.6(8) yes . .
O1 C1 C2 117.5(8) yes . .
O2 C1 C2 120.9(8) yes . .
C1 C2 C3 121.8(8) yes . .
C1 C2 C7 119.1(8) yes . .
C3 C2 C7 119.0(7) yes . .
C2 C3 C4 123.1(8) yes . .
I1 C4 C3 119.8(7) yes . .
I1 C4 C5 122.6(6) yes . .
C3 C4 C5 117.5(8) yes . .
C4 C5 C6 122.8(9) yes . .
C5 C6 C7 119.8(9) yes . .
C2 C7 C6 117.8(9) yes . .
O3 C8 O4 122.3(9) yes . .
O3 C8 C9 120.4(9) yes . .
O4 C8 C9 117.2(8) yes . .
C8 C9 C10 118.6(8) yes . .
C8 C9 C14 122.9(7) yes . .
C10 C9 C14 118.5(8) yes . .
C9 C10 C11 120.5(9) yes . .
I2 C11 C10 119.2(7) yes . .
I2 C11 C12 121.1(7) yes . .
C10 C11 C12 119.7(8) yes . .
C11 C12 C13 119.6(9) yes . .
C12 C13 C14 120.7(9) yes . .
C9 C14 C13 120.9(8) yes . .
C2 C3 H3 118.457 no . .
C4 C3 H3 118.462 no . .
C4 C5 H5 118.625 no . .
C6 C5 H5 118.622 no . .
C5 C6 H6 120.112 no . .
C7 C6 H6 120.110 no . .
C2 C7 H7 121.089 no . .
C6 C7 H7 121.097 no . .
C9 C10 H10 119.764 no . .
C11 C10 H10 119.772 no . .
C11 C12 H12 120.181 no . .
C13 C12 H12 120.191 no . .
C12 C13 H13 119.650 no . .
C14 C13 H13 119.662 no . .
C9 C14 H14 119.520 no . .
C13 C14 H14 119.531 no . .

loop_
_geom_bond_atom_site_label_1
_geom_bond_atom_site_label_2
_geom_bond_distance
_geom_bond_publ_flag
_geom_bond_site_symmetry_2
I1 C4 2.091(9) yes .
I2 C11 2.088(9) yes .
Na1 Na2 3.518(4) yes .
Na1 Na2 3.535(4) yes 1_565
Na1 O1 2.481(7) yes .
Na1 O2 2.308(6) yes 2_665
Na1 O3 2.534(7) yes .
Na1 O5 2.511(6) yes .
Na1 O6 2.550(6) yes .
Na1 O6 2.641(7) yes 2_765
Na2 Na2 3.546(5) yes 2_655
Na2 O2 2.320(7) yes 2_655
Na2 O3 2.503(7) yes .
Na2 O3 2.333(7) yes 2_655
Na2 O5 2.396(7) yes .
Na2 O6 2.424(6) yes 2_755
O1 C1 1.270(12) yes .
O2 C1 1.252(11) yes .
O3 C8 1.252(10) yes .
O4 C8 1.286(13) yes .
C1 C2 1.481(11) yes .
C2 C3 1.360(12) yes .
C2 C7 1.417(13) yes .
C3 C4 1.395(11) yes .
C4 C5 1.331(14) yes .
C5 C6 1.393(16) yes .
C6 C7 1.398(14) yes .
C8 C9 1.482(13) yes .
C9 C10 1.408(11) yes .
C9 C14 1.398(12) yes .
C10 C11 1.384(13) yes .
C11 C12 1.400(15) yes .
C12 C13 1.391(13) yes .
C13 C14 1.362(13) yes .
C3 H3 0.950 no .
C5 H5 0.950 no .
C6 H6 0.950 no .
C7 H7 0.950 no .
C10 H10 0.950 no .
C12 H12 0.950 no .
C13 H13 0.950 no .
C14 H14 0.950 no .

loop_
_geom_contact_atom_site_label_1
_geom_contact_atom_site_label_2
_geom_contact_distance
_geom_contact_publ_flag
_geom_contact_site_symmetry_2
Na1 O2 2.958(7) no .
Na1 O4 2.909(8) no .
Na2 O4 3.139(7) no .
Na2 O5 2.813(6) no 2_755
O1 C3 2.785(10) no .
O2 O2 3.534(8) no 2_665
O2 C7 2.819(11) no .
O3 C14 2.877(11) no .
O4 O5 2.648(9) no 2_755
O4 O6 2.637(10) no .
O4 C10 2.746(12) no .
O5 O5 3.077(7) no 2_755
O5 C14 3.593(9) no 2_655
O6 C14 3.584(10) no 1_655
C2 C5 2.752(12) no .
C2 C9 3.500(12) no 2_655
C2 C9 3.554(12) no 2_665
C3 C6 2.730(13) no .
C4 C7 2.810(14) no .
C4 C11 3.517(13) no 2_655
C4 C11 3.516(13) no 2_665
C9 C12 2.791(13) no .
C10 C13 2.773(14) no .
C11 C14 2.779(12) no .
I1 H3 3.0493 no .
I1 H5 3.0580 no .
I1 H6 3.5185 no 1_655
I1 H12 3.3315 no 1_556
I1 H12 3.5554 no 2_655
I2 H5 3.2984 no 1_654
I2 H5 3.5991 no 2_655
I2 H10 3.0425 no .
I2 H12 3.1113 no .
Na1 H7 3.5282 no 2_665
Na2 H14 3.0581 no 2_655
O1 H3 2.4660 no .
O1 H7 3.1290 no 1_655
O1 H14 3.5202 no 2_655
O2 H7 2.5425 no .
O3 H14 2.6094 no .
O4 H7 3.5331 no 2_655
O4 H10 2.4206 no .
O4 H13 3.3848 no 1_655
O4 H14 3.0357 no 1_655
O5 H7 2.9838 no 1_655
O5 H14 2.7502 no 2_655
O6 H7 2.9109 no 2_665
O6 H14 2.8095 no 1_655
C1 H3 2.6277 no .
C1 H7 2.6728 no .
C2 H6 3.2771 no .
C3 H5 3.1933 no .
C3 H6 3.2361 no 1_655
C3 H7 3.2562 no .
C4 H6 3.2369 no .
C5 H3 3.1825 no .
C5 H7 3.2791 no .
C6 H3 3.2291 no 1_455
C6 H10 3.5556 no 2_655
C6 H10 3.5665 no 2_665
C7 H3 3.2489 no .
C7 H5 3.2648 no .
C8 H10 2.6327 no .
C8 H14 2.7033 no .
C9 H13 3.2566 no .
C10 H12 3.2655 no .
C10 H13 3.1606 no 1_655
C10 H14 3.2723 no .
C11 H13 3.2691 no .
C12 H10 3.2653 no .
C12 H14 3.2465 no .
C13 H3 3.5531 no 2_655
C13 H10 3.1609 no 1_455
C14 H3 3.5739 no 2_655
C14 H10 3.2723 no .
C14 H12 3.2464 no .
H3 H6 2.3236 no 1_655
H3 H7 3.5778 no 1_655
H5 H6 2.3251 no .
H6 H7 2.3658 no .
H6 H13 3.5987 no 2_555
H6 H13 3.5869 no 2_565
H10 H13 2.2281 no 1_655
H12 H13 2.3387 no .
H13 H14 2.3007 no .

loop_
_geom_torsion_atom_site_label_1
_geom_torsion_atom_site_label_2
_geom_torsion_atom_site_label_3
_geom_torsion_atom_site_label_4
_geom_torsion
_geom_torsion_publ_flag
_geom_torsion_site_symmetry_1
_geom_torsion_site_symmetry_3
_geom_torsion_site_symmetry_4
Na2 Na1 O1 C1 -87.7(3) no . . .
O1 Na1 Na2 Na2 76.41(17) no . . 2_655
O1 Na1 Na2 O2 144.0(2) no . . 2_655
O1 Na1 Na2 O3 122.9(2) no . . .
O1 Na1 Na2 O3 42.25(19) no . . 2_655
O1 Na1 Na2 O5 -56.47(17) no . . .
O1 Na1 Na2 O6 -63.4(2) no . . 2_755
Na2 Na1 O2 Na2 164.45(18) no . 2_665 1_565
Na2 Na1 O2 C1 -13.4(7) no . 2_665 2_665
O2 Na1 Na2 Na2 -44.6(3) no 2_665 . 2_655
O2 Na1 Na2 O2 22.9(4) no 2_665 . 2_655
O2 Na1 Na2 O3 1.9(3) no 2_665 . .
O2 Na1 Na2 O3 -78.8(3) no 2_665 . 2_655
O2 Na1 Na2 O5 -177.5(3) no 2_665 . .
O2 Na1 Na2 O6 175.5(3) no 2_665 . 2_755
Na2 Na1 O3 Na2 0.00(7) no . . .
Na2 Na1 O3 Na2 94.1(2) no . . 2_655
Na2 Na1 O3 C8 -103.5(4) no . . .
O3 Na1 Na2 Na2 -46.52(19) no . . 2_655
O3 Na1 Na2 O2 21.0(3) no . . 2_655
O3 Na1 Na2 O3 0.00(18) no . . .
O3 Na1 Na2 O3 -80.7(2) no . . 2_655
O3 Na1 Na2 O5 -179.4(2) no . . .
O3 Na1 Na2 O6 173.6(3) no . . 2_755
Na2 Na1 O5 Na2 -0.00(8) no . . .
O5 Na1 Na2 Na2 132.9(2) no . . 2_655
O5 Na1 Na2 O2 -159.5(3) no . . 2_655
O5 Na1 Na2 O3 179.4(2) no . . .
O5 Na1 Na2 O3 98.7(2) no . . 2_655
O5 Na1 Na2 O5 -0.00(17) no . . .
O5 Na1 Na2 O6 -7.0(2) no . . 2_755
Na2 Na1 O6 Na1 -135.32(14) no . . 2_765
Na2 Na1 O6 Na2 -45.4(2) no . . 2_755
O6 Na1 Na2 Na2 -153.94(16) no . . 2_655
O6 Na1 Na2 O2 -86.4(3) no . . 2_655
O6 Na1 Na2 O3 -107.42(17) no . . .
O6 Na1 Na2 O3 171.90(17) no . . 2_655
O6 Na1 Na2 O5 73.17(16) no . . .
O6 Na1 Na2 O6 66.2(2) no . . 2_755
Na2 Na1 O6 Na1 89.2(2) no . 2_765 2_765
Na2 Na1 O6 Na2 -165.69(16) no . 2_765 1_565
O6 Na1 Na2 Na2 120.6(2) no 2_765 . 2_655
O6 Na1 Na2 O2 -171.8(2) no 2_765 . 2_655
O6 Na1 Na2 O3 167.2(3) no 2_765 . .
O6 Na1 Na2 O3 86.5(2) no 2_765 . 2_655
O6 Na1 Na2 O5 -12.3(2) no 2_765 . .
O6 Na1 Na2 O6 -19.2(3) no 2_765 . 2_755
Na2 Na1 O1 C1 86.9(3) no 1_565 . .
O1 Na1 Na2 Na2 -80.6(2) no . 1_565 2_665
O1 Na1 Na2 O2 -133.1(2) no . 1_565 2_665
O1 Na1 Na2 O3 -132.5(2) no . 1_565 1_565
O1 Na1 Na2 O3 -42.35(19) no . 1_565 2_665
O1 Na1 Na2 O5 66.1(2) no . 1_565 1_565
O1 Na1 Na2 O6 54.49(17) no . 1_565 2_765
Na2 Na1 O2 Na2 -0.00(8) no 1_565 2_665 1_565
Na2 Na1 O2 C1 -177.8(7) no 1_565 2_665 2_665
O2 Na1 Na2 Na2 52.4(3) no 2_665 1_565 2_665
O2 Na1 Na2 O2 -0.0(2) no 2_665 1_565 2_665
O2 Na1 Na2 O3 0.6(3) no 2_665 1_565 1_565
O2 Na1 Na2 O3 90.7(3) no 2_665 1_565 2_665
O2 Na1 Na2 O5 -160.8(3) no 2_665 1_565 1_565
O2 Na1 Na2 O6 -172.4(3) no 2_665 1_565 2_765
Na2 Na1 O3 Na2 -166.08(15) no 1_565 . .
Na2 Na1 O3 Na2 -72.0(3) no 1_565 . 2_655
Na2 Na1 O3 C8 90.4(4) no 1_565 . .
O3 Na1 Na2 Na2 32.6(3) no . 1_565 2_665
O3 Na1 Na2 O2 -19.8(2) no . 1_565 2_665
O3 Na1 Na2 O3 -19.2(3) no . 1_565 1_565
O3 Na1 Na2 O3 70.9(2) no . 1_565 2_665
O3 Na1 Na2 O5 179.4(2) no . 1_565 1_565
O3 Na1 Na2 O6 167.8(2) no . 1_565 2_765
Na2 Na1 O5 Na2 165.50(16) no 1_565 . .
O5 Na1 Na2 Na2 -126.5(2) no . 1_565 2_665
O5 Na1 Na2 O2 -178.9(3) no . 1_565 2_665
O5 Na1 Na2 O3 -178.4(2) no . 1_565 1_565
O5 Na1 Na2 O3 -88.2(3) no . 1_565 2_665
O5 Na1 Na2 O5 20.3(3) no . 1_565 1_565
O5 Na1 Na2 O6 8.6(2) no . 1_565 2_765
Na2 Na1 O6 Na1 41.71(16) no 1_565 . 2_765
Na2 Na1 O6 Na2 131.64(18) no 1_565 . 2_755
O6 Na1 Na2 Na2 149.84(17) no . 1_565 2_665
O6 Na1 Na2 O2 97.42(17) no . 1_565 2_665
O6 Na1 Na2 O3 98.0(2) no . 1_565 1_565
O6 Na1 Na2 O3 -171.88(17) no . 1_565 2_665
O6 Na1 Na2 O5 -63.4(2) no . 1_565 1_565
O6 Na1 Na2 O6 -75.03(16) no . 1_565 2_765
Na2 Na1 O6 Na1 -105.1(2) no 1_565 2_765 2_765
Na2 Na1 O6 Na2 0.00(8) no 1_565 2_765 1_565
O6 Na1 Na2 Na2 -135.1(2) no 2_765 1_565 2_665
O6 Na1 Na2 O2 172.4(2) no 2_765 1_565 2_665
O6 Na1 Na2 O3 173.0(3) no 2_765 1_565 1_565
O6 Na1 Na2 O3 -96.8(2) no 2_765 1_565 2_665
O6 Na1 Na2 O5 11.6(2) no 2_765 1_565 1_565
O6 Na1 Na2 O6 0.00(17) no 2_765 1_565 2_765
O1 Na1 O2 Na2 51.8(3) no . 2_665 1_565
O1 Na1 O2 C1 -126.0(5) no . 2_665 2_665
O2 Na1 O1 C1 56.2(4) no 2_665 . .
O1 Na1 O3 Na2 -63.1(2) no . . .
O1 Na1 O3 Na2 31.0(3) no . . 2_655
O1 Na1 O3 C8 -166.6(3) no . . .
O3 Na1 O1 C1 -48.2(4) no . . .
O1 Na1 O5 Na2 113.5(2) no . . .
O5 Na1 O1 C1 -126.4(4) no . . .
O1 Na1 O6 Na1 -46.9(3) no . . 2_765
O1 Na1 O6 Na2 43.0(4) no . . 2_755
O6 Na1 O1 C1 -179.4(3) no . . .
O1 Na1 O6 Na1 140.8(3) no . 2_765 2_765
O1 Na1 O6 Na2 -114.1(2) no . 2_765 1_565
O6 Na1 O1 C1 125.8(4) no 2_765 . .
O2 Na1 O3 Na2 -178.8(2) no 2_665 . .
O2 Na1 O3 Na2 -84.7(2) no 2_665 . 2_655
O2 Na1 O3 C8 77.7(3) no 2_665 . .
O3 Na1 O2 Na2 165.8(2) no . 2_665 1_565
O3 Na1 O2 C1 -12.0(5) no . 2_665 2_665
O2 Na1 O6 Na1 82.3(2) no 2_665 . 2_765
O2 Na1 O6 Na2 172.2(2) no 2_665 . 2_755
O6 Na1 O2 Na2 -88.2(2) no . 2_665 1_565
O6 Na1 O2 C1 93.9(5) no . 2_665 2_665
O2 Na1 O6 Na1 -100.2(2) no 2_665 2_765 2_765
O2 Na1 O6 Na2 4.9(2) no 2_665 2_765 1_565
O6 Na1 O2 Na2 -5.2(2) no 2_765 2_665 1_565
O6 Na1 O2 C1 177.0(5) no 2_765 2_665 2_665
O3 Na1 O5 Na2 0.42(19) no . . .
O5 Na1 O3 Na2 -0.40(18) no . . .
O5 Na1 O3 Na2 93.7(2) no . . 2_655
O5 Na1 O3 C8 -103.9(3) no . . .
O3 Na1 O6 Na1 -179.91(18) no . . 2_765
O3 Na1 O6 Na2 -90.0(2) no . . 2_755
O6 Na1 O3 Na2 80.1(2) no . . .
O6 Na1 O3 Na2 174.21(19) no . . 2_655
O6 Na1 O3 C8 -23.4(4) no . . .
O5 Na1 O6 Na1 -94.1(2) no . . 2_765
O5 Na1 O6 Na2 -4.1(2) no . . 2_755
O6 Na1 O5 Na2 -104.9(2) no . . .
O5 Na1 O6 Na1 80.92(19) no . 2_765 2_765
O5 Na1 O6 Na2 -174.01(18) no . 2_765 1_565
O6 Na1 O5 Na2 171.42(18) no 2_765 . .
O6 Na1 O6 Na1 -0.00(18) no . 2_765 2_765
O6 Na1 O6 Na2 105.07(18) no . 2_765 1_565
O6 Na1 O6 Na1 0.00(18) no 2_765 . 2_765
O6 Na1 O6 Na2 89.9(2) no 2_765 . 2_755
Na1 Na2 Na2 Na1 180.00(10) no 1_545 2_655 2_665
Na1 Na2 Na2 Na1 8.24(11) no 1_545 2_655 2_655
Na1 Na2 Na2 O2 149.16(12) no 1_545 2_655 .
Na1 Na2 Na2 O3 61.03(13) no 1_545 2_655 2_655
Na1 Na2 Na2 O3 -118.97(15) no 1_545 2_655 .
Na1 Na2 Na2 O5 -23.53(16) no 1_545 2_655 2_655
Na1 Na2 Na2 O6 -116.1(2) no 1_545 2_655 1_455
Na1 Na2 O2 Na1 -0.00(8) no 1_545 2_655 1_545
Na1 Na2 O2 C1 177.7(7) no 1_545 2_655 2_655
Na1 Na2 O3 Na1 -166.24(16) no 1_545 . .
Na1 Na2 O3 Na2 94.8(2) no 1_545 . 2_655
Na1 Na2 O3 C8 -70.1(4) no 1_545 . .
Na1 Na2 O3 Na1 -43.70(19) no 1_545 2_655 2_655
Na1 Na2 O3 Na2 -132.96(16) no 1_545 2_655 2_655
Na1 Na2 O3 C8 86.9(10) no 1_545 2_655 2_655
Na1 Na2 O5 Na1 166.10(16) no 1_545 . .
Na1 Na2 O6 Na1 95.5(2) no 1_545 2_755 2_755
Na1 Na2 O6 Na1 0.00(6) no 1_545 2_755 1_545
Na1 Na2 Na2 Na1 -8.24(11) no . 2_655 2_665
Na1 Na2 Na2 Na1 180.00(10) no . 2_655 2_655
Na1 Na2 Na2 O2 -39.08(9) no . 2_655 .
Na1 Na2 Na2 O3 -127.21(13) no . 2_655 2_655
Na1 Na2 Na2 O3 52.79(9) no . 2_655 .
Na1 Na2 Na2 O5 148.23(12) no . 2_655 2_655
Na1 Na2 Na2 O6 55.6(2) no . 2_655 1_455
Na1 Na2 O2 Na1 165.40(18) no . 2_655 1_545
Na1 Na2 O2 C1 -16.9(7) no . 2_655 2_655
Na1 Na2 O3 Na1 0.00(7) no . . .
Na1 Na2 O3 Na2 -99.0(2) no . . 2_655
Na1 Na2 O3 C8 96.1(4) no . . .
Na1 Na2 O3 Na1 134.71(16) no . 2_655 2_655
Na1 Na2 O3 Na2 45.44(18) no . 2_655 2_655
Na1 Na2 O3 C8 -94.7(10) no . 2_655 2_655
Na1 Na2 O5 Na1 -0.00(7) no . . .
Na1 Na2 O6 Na1 -71.1(3) no . 2_755 2_755
Na1 Na2 O6 Na1 -166.64(15) no . 2_755 1_545
Na2 Na2 O2 Na1 -138.55(19) no 2_655 2_655 1_545
Na2 Na2 O2 C1 39.2(5) no 2_655 2_655 2_655
O2 Na2 Na2 Na1 -149.16(17) no 2_655 2_655 2_665
O2 Na2 Na2 Na1 39.08(15) no 2_655 2_655 2_655
O2 Na2 Na2 O2 180.00(17) no 2_655 2_655 .
O2 Na2 Na2 O3 91.87(18) no 2_655 2_655 2_655
O2 Na2 Na2 O3 -88.13(17) no 2_655 2_655 .
O2 Na2 Na2 O5 7.31(17) no 2_655 2_655 2_655
O2 Na2 Na2 O6 -85.3(3) no 2_655 2_655 1_455
Na2 Na2 O3 Na1 99.0(2) no 2_655 . .
Na2 Na2 O3 Na2 -0.00(9) no 2_655 . 2_655
Na2 Na2 O3 C8 -164.9(5) no 2_655 . .
O3 Na2 Na2 Na1 -61.0(2) no . 2_655 2_665
O3 Na2 Na2 Na1 127.2(2) no . 2_655 2_655
O3 Na2 Na2 O2 -91.9(2) no . 2_655 .
O3 Na2 Na2 O3 180.0(3) no . 2_655 2_655
O3 Na2 Na2 O3 0.0(2) no . 2_655 .
O3 Na2 Na2 O5 95.4(2) no . 2_655 2_655
O3 Na2 Na2 O6 2.8(3) no . 2_655 1_455
Na2 Na2 O3 Na1 89.3(2) no 2_655 2_655 2_655
Na2 Na2 O3 Na2 -0.00(8) no 2_655 2_655 2_655
Na2 Na2 O3 C8 -140.2(11) no 2_655 2_655 2_655
O3 Na2 Na2 Na1 119.0(3) no 2_655 2_655 2_665
O3 Na2 Na2 Na1 -52.8(2) no 2_655 2_655 2_655
O3 Na2 Na2 O2 88.1(2) no 2_655 2_655 .
O3 Na2 Na2 O3 -0.0(2) no 2_655 2_655 2_655
O3 Na2 Na2 O3 180.0(3) no 2_655 2_655 .
O3 Na2 Na2 O5 -84.6(2) no 2_655 2_655 2_655
O3 Na2 Na2 O6 -177.2(3) no 2_655 2_655 1_455
Na2 Na2 O5 Na1 -41.22(15) no 2_655 . .
O5 Na2 Na2 Na1 23.53(19) no . 2_655 2_665
O5 Na2 Na2 Na1 -148.23(16) no . 2_655 2_655
O5 Na2 Na2 O2 -7.31(17) no . 2_655 .
O5 Na2 Na2 O3 -95.44(17) no . 2_655 2_655
O5 Na2 Na2 O3 84.56(16) no . 2_655 .
O5 Na2 Na2 O5 180.00(15) no . 2_655 2_655
O5 Na2 Na2 O6 87.4(3) no . 2_655 1_455
Na2 Na2 O6 Na1 -172.2(2) no 2_655 2_755 2_755
Na2 Na2 O6 Na1 92.3(3) no 2_655 2_755 1_545
O6 Na2 Na2 Na1 116.1(3) no 2_755 2_655 2_665
O6 Na2 Na2 Na1 -55.6(3) no 2_755 2_655 2_655
O6 Na2 Na2 O2 85.3(3) no 2_755 2_655 .
O6 Na2 Na2 O3 -2.8(3) no 2_755 2_655 2_655
O6 Na2 Na2 O3 177.2(4) no 2_755 2_655 .
O6 Na2 Na2 O5 -87.4(3) no 2_755 2_655 2_655
O6 Na2 Na2 O6 180.0(3) no 2_755 2_655 1_455
O2 Na2 O3 Na1 -165.9(2) no 2_655 . .
O2 Na2 O3 Na2 95.1(2) no 2_655 . 2_655
O2 Na2 O3 C8 -69.7(4) no 2_655 . .
O3 Na2 O2 Na1 -179.6(2) no . 2_655 1_545
O3 Na2 O2 C1 -1.8(6) no . 2_655 2_655
O2 Na2 O3 Na1 -3.4(2) no 2_655 2_655 2_655
O2 Na2 O3 Na2 -92.7(2) no 2_655 2_655 2_655
O2 Na2 O3 C8 127.1(10) no 2_655 2_655 2_655
O3 Na2 O2 Na1 -93.6(2) no 2_655 2_655 1_545
O3 Na2 O2 C1 84.2(5) no 2_655 2_655 2_655
O2 Na2 O6 Na1 90.7(2) no 2_655 2_755 2_755
O2 Na2 O6 Na1 -4.9(2) no 2_655 2_755 1_545
O6 Na2 O2 Na1 5.6(2) no 2_755 2_655 1_545
O6 Na2 O2 C1 -176.6(5) no 2_755 2_655 2_655
O3 Na2 O3 Na1 89.3(2) no . 2_655 2_655
O3 Na2 O3 Na2 0.0(2) no . 2_655 2_655
O3 Na2 O3 C8 -140.2(10) no . 2_655 2_655
O3 Na2 O3 Na1 99.0(2) no 2_655 . .
O3 Na2 O3 Na2 0.0(2) no 2_655 . 2_655
O3 Na2 O3 C8 -164.9(4) no 2_655 . .
O3 Na2 O5 Na1 -0.4(2) no . . .
O5 Na2 O3 Na1 0.4(2) no . . .
O5 Na2 O3 Na2 -98.6(2) no . . 2_655
O5 Na2 O3 C8 96.6(4) no . . .
O3 Na2 O5 Na1 -86.4(2) no 2_655 . .
O5 Na2 O3 Na1 -179.8(2) no . 2_655 2_655
O5 Na2 O3 Na2 91.0(2) no . 2_655 2_655
O5 Na2 O3 C8 -49.2(10) no . 2_655 2_655
O3 Na2 O6 Na1 -174.2(2) no 2_655 2_755 2_755
O3 Na2 O6 Na1 90.3(2) no 2_655 2_755 1_545
O6 Na2 O3 Na1 -92.4(2) no 2_755 2_655 2_655
O6 Na2 O3 Na2 178.3(2) no 2_755 2_655 2_655
O6 Na2 O3 C8 38.2(10) no 2_755 2_655 2_655
O5 Na2 O6 Na1 -76.1(2) no . 2_755 2_755
O5 Na2 O6 Na1 -171.61(19) no . 2_755 1_545
O6 Na2 O5 Na1 174.77(19) no 2_755 . .
Na1 O1 C1 O2 0.3(9) no . . .
Na1 O1 C1 C2 179.2(4) no . . .
Na1 O2 C1 O1 -94.5(9) no 2_665 . .
Na1 O2 C1 C2 86.7(8) no 2_665 . .
Na2 O2 C1 O1 82.7(9) no 2_655 . .
Na2 O2 C1 C2 -96.2(8) no 2_655 . .
Na1 O3 C8 O4 43.4(8) no . . .
Na1 O3 C8 C9 -135.6(6) no . . .
Na2 O3 C8 O4 -46.6(8) no . . .
Na2 O3 C8 C9 134.3(6) no . . .
Na2 O3 C8 O4 174.5(8) no 2_655 . .
Na2 O3 C8 C9 -4.6(18) no 2_655 . .
O1 C1 C2 C3 1.7(11) no . . .
O1 C1 C2 C7 -178.2(6) no . . .
O2 C1 C2 C3 -179.3(7) no . . .
O2 C1 C2 C7 0.7(11) no . . .
C1 C2 C3 C4 179.5(6) no . . .
C1 C2 C7 C6 -178.9(7) no . . .
C3 C2 C7 C6 1.2(12) no . . .
C7 C2 C3 C4 -0.6(12) no . . .
C2 C3 C4 I1 179.5(6) no . . .
C2 C3 C4 C5 0.4(12) no . . .
I1 C4 C5 C6 -179.8(6) no . . .
C3 C4 C5 C6 -0.8(14) no . . .
C4 C5 C6 C7 1.4(17) no . . .
C5 C6 C7 C2 -1.6(15) no . . .
O3 C8 C9 C10 180.0(7) no . . .
O3 C8 C9 C14 -1.5(12) no . . .
O4 C8 C9 C10 0.8(11) no . . .
O4 C8 C9 C14 179.4(7) no . . .
C8 C9 C10 C11 179.6(7) no . . .
C8 C9 C14 C13 179.3(7) no . . .
C10 C9 C14 C13 -2.1(12) no . . .
C14 C9 C10 C11 0.9(12) no . . .
C9 C10 C11 I2 -179.8(6) no . . .
C9 C10 C11 C12 -0.5(13) no . . .
I2 C11 C12 C13 -179.6(6) no . . .
C10 C11 C12 C13 1.1(15) no . . .
C11 C12 C13 C14 -2.3(15) no . . .
C12 C13 C14 C9 2.8(14) no . . .
